data_7018077
loop_
_publ_author_name
'Tiong, Pei Jen'
'Nova, Ainara'
'Schwarz, Andrew D.'
'Selby, Jonathan D.'
'Clot, Eric'
'Mountford, Philip'

_publ_section_title
;
 Site selectivity and reversibility in the reactions of titanium
 hydrazides with Si-H, Si-X, C-X and H(+) reagents: Ti[double bond, length
 as m-dash]N(\a) 1,2-silane addition, N(\b) alkylation, N(\a) protonation
 and \s-bond metathesis.
;
_journal_issue 8
_journal_name_full 'Dalton transactions (Cambridge, England : 2003)'
_journal_page_first 2277
_journal_page_last 2288
_journal_paper_doi 10.1039/c2dt12359b
_journal_volume 41
_journal_year 2012
_chemical_formula_moiety 'C26 H44 Cl2 N4 Si1 Ti1'
_chemical_formula_sum 'C26 H44 Cl2 N4 Si Ti'
_chemical_formula_weight 559.55
_chemical_name_systematic
;
Cp*Ti{N(NMe2)SiH(Ph)2N(iPr)CMeNiPr}Cl2
;
_space_group_IT_number 14
_symmetry_cell_setting monoclinic
_symmetry_space_group_name_Hall '-P 2ybc'
_symmetry_space_group_name_H-M 'P 1 21/c 1'
_atom_sites_solution_hydrogens geom
_atom_sites_solution_primary direct
_atom_sites_solution_secondary difmap
_cell_angle_alpha 90
_cell_angle_beta 97.201(1)
_cell_angle_gamma 90
_cell_formula_units_Z 4
_cell_length_a 11.5517(2)
_cell_length_b 14.3261(2)
_cell_length_c 18.0286(3)
_cell_measurement_reflns_used 6856
_cell_measurement_temperature 150
_cell_measurement_theta_max 27
_cell_measurement_theta_min 5
_cell_volume 2960.03(8)
_computing_cell_refinement 'DENZO/SCALEPACK (Otwinowski & Minor, 1997)'
_computing_data_collection 'COLLECT (Nonius, 1997-2001).'
_computing_data_reduction 'DENZO/SCALEPACK (Otwinowski & Minor, 1997)'
_computing_molecular_graphics 'CAMERON (Watkin et al., 1996)'
_computing_publication_material 'CRYSTALS (Betteridge et al., 2003)'
_computing_structure_refinement 'CRYSTALS (Betteridge et al., 2003)'
_computing_structure_solution 'SIR92 (Altomare et al., 1994)'
_diffrn_ambient_temperature 150
_diffrn_measured_fraction_theta_full 0.992
_diffrn_measured_fraction_theta_max 0.991
_diffrn_measurement_device 'Nonius KappaCCD'
_diffrn_measurement_device_type Area
_diffrn_measurement_method \w
_diffrn_radiation_monochromator graphite
_diffrn_radiation_type 'Mo K\a'
_diffrn_radiation_wavelength 0.71073
_diffrn_reflns_av_R_equivalents 0.029
_diffrn_reflns_limit_h_max 14
_diffrn_reflns_limit_h_min -14
_diffrn_reflns_limit_k_max 18
_diffrn_reflns_limit_k_min -18
_diffrn_reflns_limit_l_max 23
_diffrn_reflns_limit_l_min -23
_diffrn_reflns_number 13030
_diffrn_reflns_theta_full 26.627
_diffrn_reflns_theta_max 27.451
_diffrn_reflns_theta_min 5.255
_diffrn_standards_number 0
_exptl_absorpt_coefficient_mu 0.531
_exptl_absorpt_correction_T_max 0.97
_exptl_absorpt_correction_T_min 0.97
_exptl_absorpt_correction_type multi-scan
_exptl_absorpt_process_details 'DENZO/SCALEPACK (Otwinowski & Minor, 1997)'
_exptl_crystal_colour yellow
_exptl_crystal_density_diffrn 1.256
_exptl_crystal_density_method 'not measured'
_exptl_crystal_description prism
_exptl_crystal_F_000 1192
_exptl_crystal_size_max 0.10
_exptl_crystal_size_mid 0.05
_exptl_crystal_size_min 0.05
_refine_diff_density_max 0.92
_refine_diff_density_min -0.44
_refine_ls_extinction_method None
_refine_ls_goodness_of_fit_ref 1.0572
_refine_ls_hydrogen_treatment mixed
_refine_ls_matrix_type full
_refine_ls_number_parameters 311
_refine_ls_number_reflns 4902
_refine_ls_number_restraints 108
_refine_ls_R_factor_all 0.0785
_refine_ls_R_factor_gt 0.0612
_refine_ls_shift/su_max 0.000847
_refine_ls_structure_factor_coef F
_refine_ls_weighting_details
;
Method, part 1, Chebychev polynomial, (Watkin, 1994, Prince, 1982)
[weight] = 1.0/[A~0~*T~0~(x)+A~1~*T~1~(x) ... +A~n-1~]*T~n-1~(x)]
where A~i~ are the Chebychev coefficients listed below and x= Fcalc/Fmax
Method = Robust Weighting (Prince, 1982)
W = [weight] * [1-(deltaF/6*sigmaF)^2^]^2^
A~i~ are:
1.68 1.71 1.59 0.532 0.364
;
_refine_ls_weighting_scheme calc
_refine_ls_wR_factor_all 0.0743
_refine_ls_wR_factor_gt 0.0624
_refine_ls_wR_factor_ref 0.0598
_reflns_limit_h_max 14
_reflns_limit_h_min -14
_reflns_limit_k_max 18
_reflns_limit_k_min 0
_reflns_limit_l_max 23
_reflns_limit_l_min 0
_reflns_number_gt 5335
_reflns_number_total 6704
_reflns_threshold_expression I>2.0\s(I)
_oxford_diffrn_Wilson_B_factor 2.64
_oxford_diffrn_Wilson_scale 7.01
_oxford_refine_ls_r_factor_ref 0.0557
_oxford_refine_ls_scale 0.3755(7)
_oxford_reflns_number_all 6704
_oxford_reflns_threshold_expression_ref I>3.0\s(I)
_cod_data_source_file c2dt12359b.txt
_cod_data_source_block compound_11
_cod_depositor_comments
;
The following automatic conversions were performed:

'_symmetry_cell_setting' value 'Monoclinic' changed to 'monoclinic'
according to /home/saulius/struct/CIF-dictionaries/cif_core.dic
dictionary named 'cif_core.dic' version 2.4.1 from 2010-06-29.

Automatic conversion script
Id: cif_fix_values 1715 2011-07-08 13:25:40Z adriana 
;
_cod_original_cell_volume 2960.0(1)
_cod_original_sg_symbol_H-M 'P 1 21/c 1 '
_cod_original_formula_sum 'C26 H44 Cl2 N4 Si1 Ti1'
_cod_database_code 7018077

loop_
_symmetry_equiv_pos_as_xyz
x,y,z
-x,-y,-z
-x,y+1/2,-z+1/2
x,-y+1/2,z+1/2

loop_
_atom_site_label
_atom_site_type_symbol
_atom_site_fract_x
_atom_site_fract_y
_atom_site_fract_z
_atom_site_U_iso_or_equiv
_atom_site_occupancy
_atom_site_adp_type
_atom_site_refinement_flags_posn
Ti1 Ti 0.86954(4) 0.23543(3) 0.67917(3) 0.0270 1.0000 Uani .
Cl1 Cl 0.77944(7) 0.20146(6) 0.78709(4) 0.0436 1.0000 Uani .
Cl2 Cl 0.84607(7) 0.39551(5) 0.68063(5) 0.0461 1.0000 Uani .
N1 N 1.0359(2) 0.22443(15) 0.67851(12) 0.0278 1.0000 Uani .
N2 N 1.0238(2) 0.22784(15) 0.75510(12) 0.0285 1.0000 Uani D
N3 N 1.2571(2) 0.32689(16) 0.66426(14) 0.0333 1.0000 Uani D
N4 N 1.3253(2) 0.23097(16) 0.75976(13) 0.0320 1.0000 Uani D
Si1 Si 1.16107(6) 0.23619(5) 0.63360(4) 0.0273 1.0000 Uani .
C1 C 1.0687(3) 0.3109(2) 0.79770(17) 0.0369 1.0000 Uani D
C2 C 1.0533(3) 0.1410(2) 0.79707(17) 0.0369 1.0000 Uani D
C3 C 1.2366(2) 0.12392(18) 0.61597(15) 0.0286 1.0000 Uani D
C4 C 1.2966(2) 0.1206(2) 0.55355(16) 0.0353 1.0000 Uani D
C5 C 1.3487(2) 0.0380(2) 0.53282(18) 0.0431 1.0000 Uani D
C6 C 1.3399(2) -0.0421(2) 0.57350(18) 0.0414 1.0000 Uani D
C7 C 1.2800(2) -0.0406(2) 0.63553(18) 0.0416 1.0000 Uani D
C8 C 1.2292(2) 0.0414(2) 0.65616(16) 0.0358 1.0000 Uani D
C9 C 1.3423(3) 0.3063(2) 0.72366(16) 0.0337 1.0000 Uani D
C10 C 1.4454(3) 0.3709(2) 0.7400(2) 0.0500 1.0000 Uani D
C11 C 1.4126(3) 0.1997(2) 0.82074(17) 0.0393 1.0000 Uani D
C12 C 1.4075(3) 0.0940(2) 0.8270(2) 0.0519 1.0000 Uani D
C13 C 1.3900(4) 0.2457(3) 0.89359(19) 0.0569 1.0000 Uani D
C14 C 1.2506(3) 0.4209(2) 0.62846(19) 0.0411 1.0000 Uani D
C15 C 1.3011(4) 0.4204(3) 0.5547(2) 0.0615 1.0000 Uani D
C16 C 1.1262(3) 0.4592(2) 0.6184(2) 0.0493 1.0000 Uani D
C17 C 0.8555(3) 0.1525(3) 0.5651(2) 0.0509 1.0000 Uani D
C18 C 0.7851(4) 0.1071(2) 0.6155(2) 0.0552 1.0000 Uani D
C19 C 0.6903(3) 0.1658(3) 0.6217(2) 0.0544 1.0000 Uani D
C20 C 0.7026(3) 0.2447(3) 0.5830(2) 0.0541 1.0000 Uani D
C21 C 0.8031(4) 0.2391(2) 0.54840(17) 0.0498 1.0000 Uani D
C22 C 0.9509(4) 0.1047(3) 0.5312(3) 0.0715 1.0000 Uani D
C23 C 0.8092(5) 0.0114(3) 0.6486(3) 0.0852 1.0000 Uani D
C24 C 0.5860(4) 0.1373(4) 0.6617(3) 0.0861 1.0000 Uani D
C25 C 0.6171(5) 0.3252(4) 0.5728(3) 0.0838 1.0000 Uani D
C26 C 0.8475(5) 0.3104(3) 0.4961(2) 0.0723 1.0000 Uani D
H1 H 1.108(3) 0.267(2) 0.5628(18) 0.038(9) 1.0000 Uiso .
H11 H 1.0482 0.3654 0.7690 0.0470 1.0000 Uiso DR
H12 H 1.0354 0.3139 0.8432 0.0470 1.0000 Uiso DR
H13 H 1.1512 0.3070 0.8083 0.0470 1.0000 Uiso DR
H21 H 1.1357 0.1354 0.8077 0.0459 1.0000 Uiso DR
H22 H 1.0233 0.0892 0.7679 0.0459 1.0000 Uiso DR
H23 H 1.0198 0.1423 0.8426 0.0459 1.0000 Uiso DR
H41 H 1.3019 0.1754 0.5245 0.0435 1.0000 Uiso DR
H51 H 1.3902 0.0376 0.4906 0.0512 1.0000 Uiso DR
H61 H 1.3747 -0.0983 0.5591 0.0510 1.0000 Uiso DR
H71 H 1.2732 -0.0960 0.6637 0.0507 1.0000 Uiso DR
H81 H 1.1891 0.0420 0.6990 0.0436 1.0000 Uiso DR
H101 H 1.4380 0.4215 0.7056 0.0618 1.0000 Uiso DR
H102 H 1.5154 0.3378 0.7355 0.0618 1.0000 Uiso DR
H103 H 1.4475 0.3943 0.7895 0.0618 1.0000 Uiso DR
H111 H 1.4879 0.2174 0.8098 0.0485 1.0000 Uiso DR
H121 H 1.4226 0.0663 0.7813 0.0640 1.0000 Uiso DR
H122 H 1.3321 0.0762 0.8375 0.0640 1.0000 Uiso DR
H123 H 1.4644 0.0735 0.8663 0.0640 1.0000 Uiso DR
H131 H 1.4468 0.2258 0.9331 0.0707 1.0000 Uiso DR
H132 H 1.3939 0.3116 0.8886 0.0707 1.0000 Uiso DR
H133 H 1.3145 0.2284 0.9044 0.0707 1.0000 Uiso DR
H141 H 1.2972 0.4624 0.6607 0.0512 1.0000 Uiso DR
H151 H 1.2538 0.3806 0.5213 0.0782 1.0000 Uiso DR
H152 H 1.3788 0.3973 0.5616 0.0782 1.0000 Uiso DR
H153 H 1.3004 0.4816 0.5344 0.0782 1.0000 Uiso DR
H161 H 1.0962 0.4609 0.6651 0.0612 1.0000 Uiso DR
H162 H 1.1256 0.5204 0.5981 0.0612 1.0000 Uiso DR
H163 H 1.0790 0.4194 0.5850 0.0612 1.0000 Uiso DR
H221 H 1.0090 0.0835 0.5694 0.1018 1.0000 Uiso DR
H222 H 0.9202 0.0530 0.5020 0.1018 1.0000 Uiso DR
H223 H 0.9844 0.1480 0.5001 0.1018 1.0000 Uiso DR
H231 H 0.7521 -0.0041 0.6802 0.1086 1.0000 Uiso DR
H232 H 0.8844 0.0110 0.6769 0.1086 1.0000 Uiso DR
H233 H 0.8070 -0.0331 0.6094 0.1086 1.0000 Uiso DR
H241 H 0.6120 0.1234 0.7126 0.1131 1.0000 Uiso DR
H242 H 0.5493 0.0838 0.6381 0.1131 1.0000 Uiso DR
H243 H 0.5319 0.1875 0.6591 0.1131 1.0000 Uiso DR
H251 H 0.6472 0.3721 0.5432 0.1086 1.0000 Uiso DR
H252 H 0.6063 0.3505 0.6202 0.1086 1.0000 Uiso DR
H253 H 0.5443 0.3038 0.5484 0.1086 1.0000 Uiso DR
H261 H 0.8469 0.2840 0.4477 0.0953 1.0000 Uiso DR
H262 H 0.7985 0.3638 0.4932 0.0953 1.0000 Uiso DR
H263 H 0.9249 0.3281 0.5150 0.0953 1.0000 Uiso DR

loop_
_atom_site_aniso_label
_atom_site_aniso_U_11
_atom_site_aniso_U_22
_atom_site_aniso_U_33
_atom_site_aniso_U_23
_atom_site_aniso_U_13
_atom_site_aniso_U_12
Ti1 0.0310(2) 0.0202(2) 0.0301(3) -0.00168(18) 0.00558(18) 0.00233(18)
Cl1 0.0387(4) 0.0598(5) 0.0345(4) -0.0050(3) 0.0127(3) -0.0076(3)
Cl2 0.0498(4) 0.0222(3) 0.0678(5) -0.0045(3) 0.0131(4) 0.0068(3)
N1 0.0347(11) 0.0228(10) 0.0261(11) -0.0016(8) 0.0050(9) 0.0010(9)
N2 0.0346(12) 0.0271(11) 0.0246(11) -0.0010(8) 0.0064(9) -0.0045(9)
N3 0.0413(13) 0.0226(11) 0.0376(13) 0.0035(9) 0.0111(10) -0.0004(9)
N4 0.0356(12) 0.0289(11) 0.0320(12) -0.0029(9) 0.0058(9) -0.0016(9)
Si1 0.0345(4) 0.0218(3) 0.0263(4) 0.0009(3) 0.0074(3) 0.0027(3)
C1 0.0458(16) 0.0353(15) 0.0307(14) -0.0107(12) 0.0096(12) -0.0046(12)
C2 0.0403(15) 0.0365(15) 0.0342(15) 0.0073(12) 0.0057(12) -0.0007(12)
C3 0.0297(12) 0.0265(13) 0.0289(13) -0.0034(10) 0.0007(10) 0.0025(10)
C4 0.0353(14) 0.0375(15) 0.0336(15) -0.0040(12) 0.0059(12) 0.0029(12)
C5 0.0374(16) 0.0519(19) 0.0405(17) -0.0124(14) 0.0073(13) 0.0094(14)
C6 0.0366(15) 0.0362(15) 0.0497(19) -0.0139(13) -0.0019(13) 0.0092(12)
C7 0.0442(17) 0.0284(14) 0.0498(18) -0.0005(13) -0.0032(14) 0.0050(12)
C8 0.0416(15) 0.0290(14) 0.0370(15) -0.0014(11) 0.0053(12) 0.0039(12)
C9 0.0366(15) 0.0297(14) 0.0360(15) -0.0058(11) 0.0098(12) -0.0025(11)
C10 0.0502(19) 0.0407(18) 0.059(2) -0.0055(15) 0.0067(16) -0.0154(15)
C11 0.0384(15) 0.0419(16) 0.0368(16) -0.0012(12) 0.0014(12) 0.0012(13)
C12 0.053(2) 0.0416(18) 0.058(2) 0.0067(15) -0.0068(16) 0.0063(15)
C13 0.069(2) 0.065(2) 0.0346(17) -0.0035(16) -0.0038(16) 0.0113(19)
C14 0.0476(17) 0.0242(13) 0.0550(19) 0.0091(13) 0.0200(15) -0.0007(12)
C15 0.066(2) 0.049(2) 0.077(3) 0.0347(19) 0.042(2) 0.0201(18)
C16 0.057(2) 0.0264(14) 0.071(2) 0.0103(15) 0.0297(18) 0.0100(14)
C17 0.0359(16) 0.061(2) 0.053(2) -0.0377(17) -0.0044(14) 0.0105(15)
C18 0.089(3) 0.0249(14) 0.0426(19) -0.0004(13) -0.0265(18) -0.0101(16)
C19 0.0393(17) 0.074(3) 0.049(2) -0.0219(19) 0.0006(15) -0.0115(17)
C20 0.052(2) 0.063(2) 0.0425(18) -0.0113(16) -0.0119(15) 0.0230(17)
C21 0.084(3) 0.0395(17) 0.0242(14) -0.0027(12) 0.0014(15) 0.0056(16)
C22 0.060(2) 0.081(3) 0.070(3) -0.045(2) -0.003(2) 0.018(2)
C23 0.123(4) 0.036(2) 0.084(3) -0.001(2) -0.034(3) -0.009(2)
C24 0.054(2) 0.121(4) 0.082(3) -0.020(3) 0.007(2) -0.028(3)
C25 0.085(3) 0.084(3) 0.076(3) -0.018(3) -0.017(3) 0.044(3)
C26 0.110(4) 0.068(3) 0.039(2) 0.0082(19) 0.007(2) 0.003(2)

loop_
_atom_type_symbol
_atom_type_scat_dispersion_real
_atom_type_scat_dispersion_imag
_atom_type_scat_Cromer_Mann_a1
_atom_type_scat_Cromer_Mann_b1
_atom_type_scat_Cromer_Mann_a2
_atom_type_scat_Cromer_Mann_b2
_atom_type_scat_Cromer_Mann_a3
_atom_type_scat_Cromer_Mann_b3
_atom_type_scat_Cromer_Mann_a4
_atom_type_scat_Cromer_Mann_b4
_atom_type_scat_Cromer_Mann_c
_atom_type_scat_source
C 0.0033 0.0016 2.3100 20.8439 1.0200 10.2075 1.5886 0.5687 0.8650 51.6512 0.2156 'International Tables Vol C 4.2.6.8 and 6.1.1.4'
H 0.0000 0.0000 0.4930 10.5109 0.3229 26.1257 0.1402 3.1424 0.0408 57.7998 0.0030 'International Tables Vol C 4.2.6.8 and 6.1.1.4'
Cl 0.1484 0.1585 11.4604 0.0104 7.1964 1.1662 6.2556 18.5194 1.6455 47.7784 -9.5574 'International Tables Vol C 4.2.6.8 and 6.1.1.4'
N 0.0061 0.0033 12.2126 0.0057 3.1322 9.8933 2.0125 28.9975 1.1663 0.5826 -11.5290 'International Tables Vol C 4.2.6.8 and 6.1.1.4'
Si 0.0817 0.0704 6.2915 2.4386 3.0353 32.3337 1.9891 0.6785 1.5410 81.6937 1.1407 'International Tables Vol C 4.2.6.8 and 6.1.1.4'
Ti 0.2776 0.4457 9.7595 7.8508 7.3558 0.5000 1.6991 35.6338 1.9021 116.1050 1.2807 'International Tables Vol C 4.2.6.8 and 6.1.1.4'

loop_
_geom_angle_atom_site_label_1
_geom_angle_atom_site_label_2
_geom_angle_atom_site_label_3
_geom_angle
_geom_angle_publ_flag
Cl1 Ti1 Cl2 97.49(3) yes
Cl1 Ti1 N1 121.91(7) yes
Cl2 Ti1 N1 101.51(7) yes
Cl1 Ti1 N2 83.03(6) yes
Cl2 Ti1 N2 97.74(7) yes
N1 Ti1 N2 40.44(9) yes
Cl1 Ti1 C17 128.48(11) yes
Cl2 Ti1 C17 120.92(11) yes
N1 Ti1 C17 85.02(10) yes
N2 Ti1 C17 119.94(10) yes
Cl1 Ti1 C18 92.47(11) yes
Cl2 Ti1 C18 138.65(9) yes
N1 Ti1 C18 106.84(13) yes
N2 Ti1 C18 123.34(11) yes
C17 Ti1 C18 36.01(14) yes
Cl1 Ti1 C19 79.99(10) yes
Cl2 Ti1 C19 108.64(11) yes
N1 Ti1 C19 139.95(11) yes
N2 Ti1 C19 150.15(13) yes
C17 Ti1 C19 57.09(12) yes
Cl1 Ti1 C20 101.90(11) yes
Cl2 Ti1 C20 82.53(10) yes
N1 Ti1 C20 134.58(12) yes
N2 Ti1 C20 175.00(12) yes
C17 Ti1 C20 56.28(11) yes
Cl1 Ti1 C21 134.09(11) yes
Cl2 Ti1 C21 88.02(9) yes
N1 Ti1 C21 101.12(12) yes
N2 Ti1 C21 141.55(12) yes
C17 Ti1 C21 34.22(12) yes
C18 Ti1 C19 34.28(14) yes
C18 Ti1 C20 56.13(13) yes
C19 Ti1 C20 32.26(14) yes
C18 Ti1 C21 57.65(12) yes
C19 Ti1 C21 55.41(14) yes
C20 Ti1 C21 33.46(14) yes
Ti1 N1 N2 76.67(14) yes
Ti1 N1 Si1 151.10(14) yes
N2 N1 Si1 129.78(18) yes
N1 N2 Ti1 62.88(13) yes
N1 N2 C1 117.9(2) yes
Ti1 N2 C1 120.65(18) yes
N1 N2 C2 115.5(2) yes
Ti1 N2 C2 119.95(17) yes
C1 N2 C2 111.7(2) yes
Si1 N3 C9 116.36(18) yes
Si1 N3 C14 122.5(2) yes
C9 N3 C14 121.1(2) yes
C9 N4 C11 120.1(2) yes
N3 Si1 N1 116.88(11) yes
N3 Si1 C3 113.59(12) yes
N1 Si1 C3 115.09(11) yes
N3 Si1 H1 103.9(13) no
N1 Si1 H1 99.0(14) no
C3 Si1 H1 105.8(14) no
N2 C1 H11 109.4 no
N2 C1 H12 109.3 no
H11 C1 H12 109.5 no
N2 C1 H13 109.7 no
H11 C1 H13 109.5 no
H12 C1 H13 109.5 no
N2 C2 H21 109.6 no
N2 C2 H22 109.2 no
H21 C2 H22 109.5 no
N2 C2 H23 109.5 no
H21 C2 H23 109.5 no
H22 C2 H23 109.5 no
Si1 C3 C4 117.1(2) yes
Si1 C3 C8 125.4(2) yes
C4 C3 C8 117.3(3) yes
C3 C4 C5 121.2(3) yes
C3 C4 H41 119.2 no
C5 C4 H41 119.5 no
C4 C5 C6 120.1(3) yes
C4 C5 H51 119.8 no
C6 C5 H51 120.1 no
C5 C6 C7 119.7(3) yes
C5 C6 H61 120.0 no
C7 C6 H61 120.3 no
C6 C7 C8 120.1(3) yes
C6 C7 H71 120.0 no
C8 C7 H71 119.9 no
C3 C8 C7 121.6(3) yes
C3 C8 H81 118.9 no
C7 C8 H81 119.5 no
N3 C9 N4 115.4(2) yes
N3 C9 C10 119.0(3) yes
N4 C9 C10 125.6(3) yes
C9 C10 H101 109.7 no
C9 C10 H102 109.7 no
H101 C10 H102 109.5 no
C9 C10 H103 109.0 no
H101 C10 H103 109.5 no
H102 C10 H103 109.5 no
N4 C11 C12 109.3(3) yes
N4 C11 C13 109.8(3) yes
C12 C11 C13 110.8(3) yes
N4 C11 H111 108.9 no
C12 C11 H111 109.1 no
C13 C11 H111 108.9 no
C11 C12 H121 109.8 no
C11 C12 H122 109.1 no
H121 C12 H122 109.5 no
C11 C12 H123 109.5 no
H121 C12 H123 109.5 no
H122 C12 H123 109.5 no
C11 C13 H131 109.9 no
C11 C13 H132 109.5 no
H131 C13 H132 109.5 no
C11 C13 H133 109.0 no
H131 C13 H133 109.5 no
H132 C13 H133 109.5 no
N3 C14 C15 111.7(3) yes
N3 C14 C16 111.8(2) yes
C15 C14 C16 110.9(3) yes
N3 C14 H141 107.8 no
C15 C14 H141 106.8 no
C16 C14 H141 107.5 no
C14 C15 H151 107.7 no
C14 C15 H152 110.4 no
H151 C15 H152 109.5 no
C14 C15 H153 110.3 no
H151 C15 H153 109.5 no
H152 C15 H153 109.5 no
C14 C16 H161 110.2 no
C14 C16 H162 109.7 no
H161 C16 H162 109.5 no
C14 C16 H163 108.4 no
H161 C16 H163 109.5 no
H162 C16 H163 109.5 no
Ti1 C17 C18 70.22(18) yes
Ti1 C17 C21 73.79(17) yes
C18 C17 C21 105.7(3) yes
Ti1 C17 C22 127.9(2) yes
C18 C17 C22 123.6(4) yes
C21 C17 C22 129.9(4) yes
Ti1 C18 C17 73.78(17) yes
Ti1 C18 C19 76.60(19) yes
C17 C18 C19 106.7(3) yes
Ti1 C18 C23 118.7(2) yes
C17 C18 C23 124.5(4) yes
C19 C18 C23 128.6(4) yes
Ti1 C19 C18 69.13(18) yes
Ti1 C19 C20 74.6(2) yes
C18 C19 C20 109.3(3) yes
Ti1 C19 C24 126.1(3) yes
C18 C19 C24 123.2(4) yes
C20 C19 C24 127.4(4) yes
Ti1 C20 C19 73.1(2) yes
Ti1 C20 C21 71.55(19) yes
C19 C20 C21 109.5(3) yes
Ti1 C20 C25 125.1(3) yes
C19 C20 C25 126.4(4) yes
C21 C20 C25 124.0(4) yes
Ti1 C21 C17 71.99(18) yes
Ti1 C21 C20 74.99(19) yes
C17 C21 C20 108.6(3) yes
Ti1 C21 C26 122.3(3) yes
C17 C21 C26 124.0(4) yes
C20 C21 C26 127.3(4) yes
C17 C22 H221 109.9 no
C17 C22 H222 109.9 no
H221 C22 H222 109.5 no
C17 C22 H223 108.6 no
H221 C22 H223 109.5 no
H222 C22 H223 109.5 no
C18 C23 H231 110.0 no
C18 C23 H232 109.2 no
H231 C23 H232 109.5 no
C18 C23 H233 109.2 no
H231 C23 H233 109.5 no
H232 C23 H233 109.5 no
C19 C24 H241 109.8 no
C19 C24 H242 109.7 no
H241 C24 H242 109.5 no
C19 C24 H243 109.0 no
H241 C24 H243 109.5 no
H242 C24 H243 109.5 no
C20 C25 H251 109.0 no
C20 C25 H252 109.8 no
H251 C25 H252 109.5 no
C20 C25 H253 109.6 no
H251 C25 H253 109.5 no
H252 C25 H253 109.5 no
C21 C26 H261 109.7 no
C21 C26 H262 109.2 no
H261 C26 H262 109.5 no
C21 C26 H263 109.4 no
H261 C26 H263 109.5 no
H262 C26 H263 109.5 no

loop_
_geom_bond_atom_site_label_1
_geom_bond_atom_site_label_2
_geom_bond_distance
_geom_bond_publ_flag
Ti1 Cl1 2.3693(9) yes
Ti1 Cl2 2.3099(8) yes
Ti1 N1 1.929(2) yes
Ti1 N2 2.109(2) yes
Ti1 C17 2.364(3) yes
Ti1 C18 2.317(3) yes
Ti1 C19 2.412(3) yes
Ti1 C20 2.430(3) yes
Ti1 C21 2.387(3) yes
N1 N2 1.406(3) yes
N1 Si1 1.752(2) yes
N2 C1 1.475(3) yes
N2 C2 1.473(4) yes
N3 Si1 1.752(2) yes
N3 C9 1.392(4) yes
N3 C14 1.492(4) yes
N4 C9 1.288(4) yes
N4 C11 1.466(4) yes
Si1 C3 1.876(3) yes
Si1 H1 1.42(3) no
C1 H11 0.950 no
C1 H12 0.950 no
C1 H13 0.950 no
C2 H21 0.950 no
C2 H22 0.950 no
C2 H23 0.950 no
C3 C4 1.395(4) yes
C3 C8 1.395(4) yes
C4 C5 1.398(4) yes
C4 H41 0.950 no
C5 C6 1.373(5) yes
C5 H51 0.950 no
C6 C7 1.387(5) yes
C6 H61 0.950 no
C7 C8 1.384(4) yes
C7 H71 0.950 no
C8 H81 0.950 no
C9 C10 1.508(4) yes
C10 H101 0.950 no
C10 H102 0.950 no
C10 H103 0.950 no
C11 C12 1.520(5) yes
C11 C13 1.521(5) yes
C11 H111 0.950 no
C12 H121 0.950 no
C12 H122 0.950 no
C12 H123 0.950 no
C13 H131 0.950 no
C13 H132 0.950 no
C13 H133 0.950 no
C14 C15 1.518(5) yes
C14 C16 1.527(5) yes
C14 H141 0.950 no
C15 H151 0.950 no
C15 H152 0.950 no
C15 H153 0.950 no
C16 H161 0.950 no
C16 H162 0.950 no
C16 H163 0.950 no
C17 C18 1.447(6) yes
C17 C21 1.398(5) yes
C17 C22 1.491(5) yes
C18 C19 1.396(6) yes
C18 C23 1.508(5) yes
C19 C20 1.345(6) yes
C19 C24 1.535(6) yes
C20 C21 1.387(6) yes
C20 C25 1.515(5) yes
C21 C26 1.522(6) yes
C22 H221 0.950 no
C22 H222 0.950 no
C22 H223 0.950 no
C23 H231 0.950 no
C23 H232 0.950 no
C23 H233 0.950 no
C24 H241 0.950 no
C24 H242 0.950 no
C24 H243 0.950 no
C25 H251 0.950 no
C25 H252 0.950 no
C25 H253 0.950 no
C26 H261 0.950 no
C26 H262 0.950 no
C26 H263 0.950 no
